data_1552841
loop_
_publ_author_name
'Chen, Jianhua'
'Wang, Lei'
'Yang, Jie'
'Yang, Kun'
'Uddin, Mohammad Afsar'
'Tang, Yumin'
'Zhou, Xin'
'Liao, Qiaogan'
'Yu, Jianwei'
'Liu, Bin'
'Woo, Han Young'
'Guo, Xugang'

_publ_section_title
;
 Backbone Conformation Tuning of Carboxylate-Functionalized Wide Band Gap
 Polymers for Efficient Non-Fullerene Organic Solar Cells
;
_journal_issue 1
_journal_name_full Macromolecules
_journal_page_first 341
_journal_paper_doi 10.1021/acs.macromol.8b02360
_journal_volume 52
_journal_year 2018
_chemical_absolute_configuration ad
_chemical_formula_moiety 'C16 H12 O4 S3'
_chemical_formula_sum 'C16 H12 O4 S3'
_chemical_formula_weight 364.44
_space_group_crystal_system monoclinic
_space_group_IT_number 5
_space_group_name_Hall 'C 2y'
_space_group_name_H-M_alt 'C 1 2 1'
_atom_sites_solution_hydrogens geom
_atom_sites_solution_primary dual
_audit_creation_date 2017-09-14
_audit_creation_method
;
Olex2 1.2
(compiled 2017.08.10 svn.r3458 for OlexSys, GUI svn.r5381)
;
_cell_angle_alpha 90
_cell_angle_beta 124.152(5)
_cell_angle_gamma 90
_cell_formula_units_Z 2
_cell_length_a 14.089(2)
_cell_length_b 6.7932(13)
_cell_length_c 10.3076(17)
_cell_measurement_reflns_used 7030
_cell_measurement_temperature 100
_cell_measurement_theta_max 24.795
_cell_measurement_theta_min 2.388
_cell_volume 816.4(2)
_computing_cell_refinement 'SAINT v8.37A (Bruker, 2015)'
_computing_data_reduction 'SAINT v8.37A (Bruker, 2015)'
_computing_molecular_graphics 'Olex2 (Dolomanov et al., 2009)'
_computing_publication_material 'Olex2 (Dolomanov et al., 2009)'
_computing_structure_refinement 'ShelXL (Sheldrick, 2015)'
_computing_structure_solution 'ShelXT (Sheldrick, 2015)'
_diffrn_ambient_temperature 100.0
_diffrn_detector 'Bruker PHOTO 100 area detector'
_diffrn_detector_area_resol_mean 7.9
_diffrn_detector_type 'CCD area detector'
_diffrn_measured_fraction_theta_full 0.998
_diffrn_measured_fraction_theta_max 0.996
_diffrn_measurement_device 'three-circle diffractometer'
_diffrn_measurement_device_type 'Bruker PHOTO 100 area detector'
_diffrn_measurement_method '\w and \f scans'
_diffrn_radiation_monochromator 'mirror optics'
_diffrn_radiation_probe x-ray
_diffrn_radiation_type MoK\a
_diffrn_radiation_wavelength 0.71073
_diffrn_reflns_av_R_equivalents 0.0302
_diffrn_reflns_av_unetI/netI 0.0277
_diffrn_reflns_Laue_measured_fraction_full 0.998
_diffrn_reflns_Laue_measured_fraction_max 0.996
_diffrn_reflns_limit_h_max 18
_diffrn_reflns_limit_h_min -15
_diffrn_reflns_limit_k_max 8
_diffrn_reflns_limit_k_min -8
_diffrn_reflns_limit_l_max 13
_diffrn_reflns_limit_l_min -13
_diffrn_reflns_number 7271
_diffrn_reflns_point_group_measured_fraction_full 0.999
_diffrn_reflns_point_group_measured_fraction_max 0.992
_diffrn_reflns_theta_full 25.242
_diffrn_reflns_theta_max 27.529
_diffrn_reflns_theta_min 3.471
_diffrn_source 'microfocus sealed X-ray tube'
_diffrn_source_type 'Incoatec I\ms'
_diffrn_standards_number 0
_exptl_absorpt_coefficient_mu 0.470
_exptl_absorpt_correction_T_max 0.7456
_exptl_absorpt_correction_T_min 0.6861
_exptl_absorpt_correction_type multi-scan
_exptl_absorpt_process_details
'SADABS-2014/5 (Bruker,2014/5) was used for absorption correction. wR2(int) was 0.1220 before and 0.0561 after correction. The Ratio of minimum to maximum transmission is 0.9202. The \l/2 correction factor is Not present.'
_exptl_crystal_colour yellow
_exptl_crystal_colour_primary yellow
_exptl_crystal_density_diffrn 1.483
_exptl_crystal_description block
_exptl_crystal_F_000 376
_exptl_crystal_size_max 0.4
_exptl_crystal_size_mid 0.4
_exptl_crystal_size_min 0.4
_refine_diff_density_max 0.152
_refine_diff_density_min -0.307
_refine_diff_density_rms 0.049
_refine_ls_abs_structure_details
;
 Flack x determined using 809 quotients [(I+)-(I-)]/[(I+)+(I-)]
 (Parsons, Flack and Wagner, Acta Cryst. B69 (2013) 249-259).
;
_refine_ls_abs_structure_Flack 0.04(3)
_refine_ls_extinction_method none
_refine_ls_goodness_of_fit_ref 1.152
_refine_ls_hydrogen_treatment constr
_refine_ls_matrix_type full
_refine_ls_number_parameters 106
_refine_ls_number_reflns 1861
_refine_ls_number_restraints 1
_refine_ls_restrained_S_all 1.152
_refine_ls_R_factor_all 0.0231
_refine_ls_R_factor_gt 0.0222
_refine_ls_shift/su_max 0.000
_refine_ls_shift/su_mean 0.000
_refine_ls_structure_factor_coef Fsqd
_refine_ls_weighting_details 'w=1/[\s^2^(Fo^2^)+(0.0273P)^2^+0.1954P] where P=(Fo^2^+2Fc^2^)/3'
_refine_ls_weighting_scheme calc
_refine_ls_wR_factor_gt 0.0563
_refine_ls_wR_factor_ref 0.0568
_reflns_Friedel_coverage 0.835
_reflns_Friedel_fraction_full 1.000
_reflns_Friedel_fraction_max 0.987
_reflns_number_gt 1810
_reflns_number_total 1861
_reflns_threshold_expression 'I > 2\s(I)'
_cod_data_source_file ma8b02360_si_004.cif
_cod_data_source_block mo_cxy0150_0m
_cod_database_code 1552841
_shelx_shelxl_version_number 2016/6
_shelx_space_group_comment
;
The symmetry employed for this shelxl refinement is uniquely defined
by the following loop, which should always be used as a source of
symmetry information in preference to the above space-group names.
They are only intended as comments.
;
_shelx_estimated_absorpt_t_max 0.834
_shelx_estimated_absorpt_t_min 0.834
_olex2_refinement_description
;
1. Fixed Uiso
 At 1.2 times of:
  All C(H) groups
 At 1.5 times of:
  All C(H,H,H) groups
2.a Aromatic/amide H refined with riding coordinates:
 C5(H5), C6(H6), C1(H1)
2.b Idealised Me refined as rotating group:
 C8(H8A,H8B,H8C)
;
_olex2_submission_special_instructions 'No special instructions were received'

loop_
_space_group_symop_operation_xyz
'x, y, z'
'-x, y, -z'
'x+1/2, y+1/2, z'
'-x+1/2, y+1/2, -z'

loop_
_atom_site_label
_atom_site_type_symbol
_atom_site_fract_x
_atom_site_fract_y
_atom_site_fract_z
_atom_site_U_iso_or_equiv
_atom_site_adp_type
_atom_site_occupancy
_atom_site_site_symmetry_order
_atom_site_calc_flag
_atom_site_refinement_flags_posn
_atom_site_refinement_flags_adp
_atom_site_refinement_flags_occupancy
S1 S 0.500000 0.45696(9) 0.500000 0.01463(15) Uani 1 2 d S T P
S2 S 0.19665(5) 0.15688(8) 0.38106(6) 0.02542(15) Uani 1 1 d . . .
O1 O 0.32636(12) 0.6801(2) 0.22741(18) 0.0237(3) Uani 1 1 d . . .
O2 O 0.13811(13) 0.7439(3) 0.0818(2) 0.0323(4) Uani 1 1 d . . .
C4 C 0.19762(16) 0.4730(3) 0.2469(2) 0.0156(4) Uani 1 1 d . . .
C5 C 0.08341(16) 0.4492(4) 0.2072(2) 0.0213(4) Uani 1 1 d . . .
H5 H 0.022837 0.538835 0.143056 0.026 Uiso 1 1 calc R . .
C2 C 0.39289(18) 0.2801(3) 0.4169(2) 0.0171(4) Uani 1 1 d . . .
C7 C 0.23025(15) 0.6397(3) 0.1884(2) 0.0152(4) Uani 1 1 d . . .
C6 C 0.07081(19) 0.2850(4) 0.2710(3) 0.0260(5) Uani 1 1 d . . .
H6 H 0.000687 0.245870 0.256447 0.031 Uiso 1 1 calc R . .
C1 C 0.4393(2) 0.0949(3) 0.4537(3) 0.0273(5) Uani 1 1 d . . .
H1 H 0.394471 -0.021855 0.420452 0.033 Uiso 1 1 calc R . .
C3 C 0.27071(16) 0.3226(3) 0.3421(2) 0.0161(4) Uani 1 1 d . . .
C8 C 0.1587(2) 0.9071(4) 0.0108(3) 0.0372(6) Uani 1 1 d . . .
H8A H 0.196240 0.859180 -0.039345 0.056 Uiso 1 1 calc GR . .
H8B H 0.208279 1.003778 0.091704 0.056 Uiso 1 1 calc GR . .
H8C H 0.085506 0.969143 -0.068066 0.056 Uiso 1 1 calc GR . .

loop_
_atom_site_aniso_label
_atom_site_aniso_U_11
_atom_site_aniso_U_22
_atom_site_aniso_U_33
_atom_site_aniso_U_23
_atom_site_aniso_U_13
_atom_site_aniso_U_12
S1 0.0114(3) 0.0110(3) 0.0188(3) 0.000 0.0068(3) 0.000
S2 0.0242(3) 0.0274(3) 0.0224(3) 0.0025(2) 0.0117(2) -0.0117(2)
O1 0.0135(7) 0.0208(7) 0.0349(8) 0.0068(7) 0.0126(6) -0.0006(6)
O2 0.0136(8) 0.0359(10) 0.0367(9) 0.0199(8) 0.0076(7) 0.0007(7)
C4 0.0130(8) 0.0205(9) 0.0122(8) -0.0029(8) 0.0064(7) -0.0054(8)
C5 0.0128(9) 0.0333(11) 0.0162(8) -0.0023(10) 0.0072(8) -0.0061(9)
C2 0.0174(11) 0.0167(10) 0.0147(9) -0.0013(8) 0.0075(9) -0.0043(8)
C7 0.0145(9) 0.0169(9) 0.0142(8) -0.0024(8) 0.0080(7) -0.0021(8)
C6 0.0177(11) 0.0394(13) 0.0197(10) -0.0032(10) 0.0097(9) -0.0134(9)
C1 0.0256(13) 0.0141(10) 0.0309(12) -0.0014(9) 0.0089(10) -0.0037(8)
C3 0.0155(10) 0.0175(10) 0.0147(9) -0.0028(7) 0.0081(8) -0.0070(8)
C8 0.0254(13) 0.0349(15) 0.0407(13) 0.0234(11) 0.0121(11) 0.0029(10)

loop_
_atom_type_symbol
_atom_type_description
_atom_type_scat_dispersion_real
_atom_type_scat_dispersion_imag
_atom_type_scat_source
C C 0.0033 0.0016 'International Tables Vol C Tables 4.2.6.8 and 6.1.1.4'
H H 0.0000 0.0000 'International Tables Vol C Tables 4.2.6.8 and 6.1.1.4'
O O 0.0106 0.0060 'International Tables Vol C Tables 4.2.6.8 and 6.1.1.4'
S S 0.1246 0.1234 'International Tables Vol C Tables 4.2.6.8 and 6.1.1.4'

loop_
_geom_angle_atom_site_label_1
_geom_angle_atom_site_label_2
_geom_angle_atom_site_label_3
_geom_angle
_geom_angle_site_symmetry_1
_geom_angle_site_symmetry_3
C2 S1 C2 92.20(15) 2_656 .
C6 S2 C3 92.91(10) . .
C7 O2 C8 116.33(16) . .
C5 C4 C7 121.99(18) . .
C3 C4 C5 112.82(18) . .
C3 C4 C7 125.19(17) . .
C4 C5 H5 123.6 . .
C6 C5 C4 112.8(2) . .
C6 C5 H5 123.6 . .
C1 C2 S1 110.62(16) . .
C1 C2 C3 124.3(2) . .
C3 C2 S1 124.23(16) . .
O1 C7 O2 122.85(19) . .
O1 C7 C4 125.99(18) . .
O2 C7 C4 111.15(16) . .
S2 C6 H6 124.1 . .
C5 C6 S2 111.76(16) . .
C5 C6 H6 124.1 . .
C2 C1 C1 113.27(13) . 2_656
C2 C1 H1 123.4 . .
C1 C1 H1 123.4 2_656 .
C4 C3 S2 109.75(14) . .
C4 C3 C2 134.56(18) . .
C2 C3 S2 115.66(15) . .
O2 C8 H8A 109.5 . .
O2 C8 H8B 109.5 . .
O2 C8 H8C 109.5 . .
H8A C8 H8B 109.5 . .
H8A C8 H8C 109.5 . .
H8B C8 H8C 109.5 . .

loop_
_geom_bond_atom_site_label_1
_geom_bond_atom_site_label_2
_geom_bond_distance
_geom_bond_site_symmetry_2
S1 C2 1.733(2) 2_656
S1 C2 1.733(2) .
S2 C6 1.712(3) .
S2 C3 1.729(2) .
O1 C7 1.208(2) .
O2 C7 1.338(2) .
O2 C8 1.445(3) .
C4 C5 1.429(3) .
C4 C7 1.473(3) .
C4 C3 1.390(3) .
C5 H5 0.9500 .
C5 C6 1.356(3) .
C2 C1 1.369(3) .
C2 C3 1.467(3) .
C6 H6 0.9500 .
C1 C1 1.416(5) 2_656
C1 H1 0.9500 .
C8 H8A 0.9800 .
C8 H8B 0.9800 .
C8 H8C 0.9800 .
